data_4000878
loop_
_publ_author_name
'McEntee, Greg J.'
'Skabara, Peter J.'
'Vilela, Filipe'
'Tierney, Steven'
'Samuel, Ifor D. W.'
'Gambino, Salvatore'
'Coles, Simon J.'
'Hursthouse, Michael B.'
'Harrington, Ross W.'
'Clegg, William'

_publ_section_title
;
 Synthesis and Electropolymerization of Hexadecyl Functionalized
 Bithiophene and Thieno[3,2-b]thiophene End-Capped with EDOT and EDTT
 Units
;
_journal_issue 9
_journal_name_full 'Chemistry of Materials'
_journal_page_first 3000
_journal_paper_doi 10.1021/cm100514r
_journal_volume 22
_journal_year 2010
_chemical_formula_moiety 'C50 H76 S8'
_chemical_formula_sum 'C50 H76 S8'
_chemical_formula_weight 933.59
_chemical_name_systematic
;
 ?
;
_space_group_IT_number 2
_symmetry_cell_setting triclinic
_symmetry_space_group_name_Hall '-P 1'
_symmetry_space_group_name_H-M 'P -1'
_atom_sites_solution_hydrogens geom
_atom_sites_solution_primary direct
_atom_sites_solution_secondary difmap
_audit_creation_method SHELXL-97
_cell_angle_alpha 71.958(1)
_cell_angle_beta 83.543(1)
_cell_angle_gamma 82.168(1)
_cell_formula_units_Z 1
_cell_length_a 7.1255(1)
_cell_length_b 11.4922(2)
_cell_length_c 16.5104(3)
_cell_measurement_reflns_used 66337
_cell_measurement_temperature 120(2)
_cell_measurement_theta_max 27.48
_cell_measurement_theta_min 2.91
_cell_volume 1269.98(4)
_computing_cell_refinement 'DENZO, COLLECT'
_computing_data_collection 'DENZO, COLLECT'
_computing_data_reduction 'DENZO, COLLECT'
_computing_molecular_graphics PLATON
_computing_publication_material 'SHELXS97 and PLATON'
_computing_structure_refinement SHELXL97
_computing_structure_solution SHELXS97
_diffrn_ambient_temperature 120(2)
_diffrn_detector_area_resol_mean 9.091
_diffrn_measured_fraction_theta_full 0.993
_diffrn_measured_fraction_theta_max 0.993
_diffrn_measurement_device_type 'Bruker-Nonius APEX2 Area Detector'
_diffrn_measurement_method '\f and \w scans'
_diffrn_radiation_monochromator '10cm confocal mirrors'
_diffrn_radiation_source 'Bruker-Nonius FR591 rotating anode'
_diffrn_radiation_type MoK\a
_diffrn_radiation_wavelength 0.71073
_diffrn_reflns_av_R_equivalents 0.0353
_diffrn_reflns_av_sigmaI/netI 0.0327
_diffrn_reflns_limit_h_max 9
_diffrn_reflns_limit_h_min -9
_diffrn_reflns_limit_k_max 14
_diffrn_reflns_limit_k_min -14
_diffrn_reflns_limit_l_max 21
_diffrn_reflns_limit_l_min -21
_diffrn_reflns_number 25645
_diffrn_reflns_theta_full 27.50
_diffrn_reflns_theta_max 27.50
_diffrn_reflns_theta_min 3.08
_diffrn_standards_number 0
_exptl_absorpt_coefficient_mu 0.384
_exptl_absorpt_correction_T_max 0.992
_exptl_absorpt_correction_T_min 0.927
_exptl_absorpt_correction_type multi-scan
_exptl_absorpt_process_details SADABS
_exptl_crystal_colour yellow
_exptl_crystal_density_diffrn 1.221
_exptl_crystal_density_method 'not measured'
_exptl_crystal_description plate
_exptl_crystal_F_000 504
_exptl_crystal_size_max 0.20
_exptl_crystal_size_mid 0.20
_exptl_crystal_size_min 0.02
_refine_diff_density_max 0.389
_refine_diff_density_min -0.405
_refine_diff_density_rms 0.057
_refine_ls_extinction_method none
_refine_ls_goodness_of_fit_ref 1.079
_refine_ls_hydrogen_treatment constr
_refine_ls_matrix_type full
_refine_ls_number_parameters 262
_refine_ls_number_reflns 5796
_refine_ls_number_restraints 0
_refine_ls_restrained_S_all 1.079
_refine_ls_R_factor_all 0.0542
_refine_ls_R_factor_gt 0.0431
_refine_ls_shift/su_max 0.001
_refine_ls_shift/su_mean 0.000
_refine_ls_structure_factor_coef Fsqd
_refine_ls_weighting_details 'calc w=1/[\s^2^(Fo^2^)+(0.0206P)^2^+1.2101P] where P=(Fo^2^+2Fc^2^)/3'
_refine_ls_weighting_scheme calc
_refine_ls_wR_factor_gt 0.0868
_refine_ls_wR_factor_ref 0.0932
_reflns_number_gt 4954
_reflns_number_total 5796
_reflns_threshold_expression I>2\s(I)
_cod_data_source_file cm100514r_si_001.cif
_cod_data_source_block 2009src0821_monomer2
_cod_depositor_comments
;
The following automatic conversions were performed:

'_symmetry_cell_setting' value 'Triclinic' changed to 'triclinic'
according to /home/saulius/struct/CIF-dictionaries/cif_core.dic
dictionary named 'cif_core.dic' version 2.4.2 from 2011-04-26.

Automatic conversion script
Id: cif_fix_values 1715 2011-07-08 13:25:40Z adriana 
;
_cod_database_code 4000878

loop_
_symmetry_equiv_pos_as_xyz
'x, y, z'
'-x, -y, -z'

loop_
_atom_site_label
_atom_site_type_symbol
_atom_site_fract_x
_atom_site_fract_y
_atom_site_fract_z
_atom_site_U_iso_or_equiv
_atom_site_adp_type
_atom_site_occupancy
_atom_site_symmetry_multiplicity
_atom_site_calc_flag
_atom_site_refinement_flags
C1 C 0.6449(3) -0.1391(2) 0.65762(17) 0.0451(6) Uani 1 1 d .
H1A H 0.6639 -0.1440 0.7171 0.054 Uiso 1 1 calc R
H1B H 0.6404 -0.2241 0.6560 0.054 Uiso 1 1 calc R
C2 C 0.8139(3) -0.08777(19) 0.60091(16) 0.0385(5) Uani 1 1 d .
H2A H 0.7894 -0.0735 0.5406 0.046 Uiso 1 1 calc R
H2B H 0.9265 -0.1493 0.6139 0.046 Uiso 1 1 calc R
C3 C 0.6522(2) 0.14590(16) 0.58302(12) 0.0217(4) Uani 1 1 d .
C4 C 0.4708(3) 0.10170(17) 0.59105(12) 0.0240(4) Uani 1 1 d .
C5 C 0.3301(3) 0.19423(18) 0.56358(13) 0.0291(4) Uani 1 1 d .
H5 H 0.2009 0.1819 0.5639 0.035 Uiso 1 1 calc R
C6 C 0.6432(2) 0.27141(16) 0.55020(12) 0.0211(4) Uani 1 1 d .
C7 C 0.7918(2) 0.35424(15) 0.53321(11) 0.0193(3) Uani 1 1 d .
C8 C 0.8390(2) 0.41553(16) 0.58612(11) 0.0193(3) Uani 1 1 d .
C9 C 1.0252(2) 0.50169(16) 0.45803(11) 0.0193(3) Uani 1 1 d .
C10 C 0.7556(3) 0.40039(17) 0.67581(12) 0.0232(4) Uani 1 1 d .
H10A H 0.6161 0.4015 0.6773 0.028 Uiso 1 1 calc R
H10B H 0.7813 0.4710 0.6937 0.028 Uiso 1 1 calc R
C11 C 0.8359(3) 0.28041(17) 0.73947(11) 0.0234(4) Uani 1 1 d .
H11A H 0.7677 0.2726 0.7962 0.028 Uiso 1 1 calc R
H11B H 0.8108 0.2101 0.7211 0.028 Uiso 1 1 calc R
C12 C 1.0488(3) 0.27239(17) 0.74810(12) 0.0245(4) Uani 1 1 d .
H12A H 1.1161 0.2930 0.6905 0.029 Uiso 1 1 calc R
H12B H 1.0723 0.3338 0.7756 0.029 Uiso 1 1 calc R
C13 C 1.1286(3) 0.14510(18) 0.80050(13) 0.0273(4) Uani 1 1 d .
H13A H 1.1070 0.0845 0.7720 0.033 Uiso 1 1 calc R
H13B H 1.0575 0.1239 0.8573 0.033 Uiso 1 1 calc R
C14 C 1.3397(3) 0.13317(18) 0.81315(12) 0.0269(4) Uani 1 1 d .
H14A H 1.3620 0.1925 0.8426 0.032 Uiso 1 1 calc R
H14B H 1.4117 0.1546 0.7566 0.032 Uiso 1 1 calc R
C15 C 1.4137(3) 0.00368(18) 0.86516(13) 0.0277(4) Uani 1 1 d .
H15A H 1.3400 -0.0177 0.9213 0.033 Uiso 1 1 calc R
H15B H 1.3913 -0.0552 0.8353 0.033 Uiso 1 1 calc R
C16 C 1.6240(3) -0.01167(18) 0.87980(13) 0.0275(4) Uani 1 1 d .
H16A H 1.6474 0.0486 0.9083 0.033 Uiso 1 1 calc R
H16B H 1.6983 0.0072 0.8238 0.033 Uiso 1 1 calc R
C17 C 1.6945(3) -0.14062(18) 0.93394(13) 0.0282(4) Uani 1 1 d .
H17A H 1.6175 -0.1604 0.9893 0.034 Uiso 1 1 calc R
H17B H 1.6744 -0.2006 0.9046 0.034 Uiso 1 1 calc R
C18 C 1.9035(3) -0.15553(18) 0.95094(13) 0.0273(4) Uani 1 1 d .
H18A H 1.9242 -0.0942 0.9790 0.033 Uiso 1 1 calc R
H18B H 1.9807 -0.1378 0.8956 0.033 Uiso 1 1 calc R
C19 C 1.9725(3) -0.28369(18) 1.00692(13) 0.0275(4) Uani 1 1 d .
H19A H 1.9517 -0.3451 0.9789 0.033 Uiso 1 1 calc R
H19B H 1.8955 -0.3014 1.0623 0.033 Uiso 1 1 calc R
C20 C 2.1820(3) -0.29840(18) 1.02369(13) 0.0269(4) Uani 1 1 d .
H20A H 2.2589 -0.2835 0.9684 0.032 Uiso 1 1 calc R
H20B H 2.2035 -0.2348 1.0496 0.032 Uiso 1 1 calc R
C21 C 2.2520(3) -0.42460(18) 1.08218(13) 0.0267(4) Uani 1 1 d .
H21A H 2.1753 -0.4401 1.1376 0.032 Uiso 1 1 calc R
H21B H 2.2323 -0.4885 1.0562 0.032 Uiso 1 1 calc R
C22 C 2.4614(3) -0.43580(18) 1.09806(13) 0.0272(4) Uani 1 1 d .
H22A H 2.5372 -0.4213 1.0425 0.033 Uiso 1 1 calc R
H22B H 2.4806 -0.3702 1.1226 0.033 Uiso 1 1 calc R
C23 C 2.5371(3) -0.55952(18) 1.15754(13) 0.0281(4) Uani 1 1 d .
H23A H 2.4623 -0.5745 1.2134 0.034 Uiso 1 1 calc R
H23B H 2.5194 -0.6255 1.1331 0.034 Uiso 1 1 calc R
C24 C 2.7463(3) -0.56596(19) 1.17144(14) 0.0338(5) Uani 1 1 d .
H24A H 2.7630 -0.5002 1.1962 0.041 Uiso 1 1 calc R
H24B H 2.8202 -0.5496 1.1153 0.041 Uiso 1 1 calc R
C25 C 2.8269(3) -0.6892(2) 1.22991(16) 0.0411(5) Uani 1 1 d .
H25A H 2.9616 -0.6868 1.2357 0.062 Uiso 1 1 calc R
H25B H 2.8137 -0.7549 1.2053 0.062 Uiso 1 1 calc R
H25C H 2.7573 -0.7052 1.2863 0.062 Uiso 1 1 calc R
S1 S 0.41774(8) -0.05173(5) 0.62977(4) 0.03703(14) Uani 1 1 d .
S2 S 0.86567(7) 0.05435(4) 0.61398(3) 0.02877(12) Uani 1 1 d .
S3 S 0.41387(6) 0.33537(4) 0.52851(4) 0.02929(12) Uani 1 1 d .
S4 S 0.90820(6) 0.39877(4) 0.43053(3) 0.02123(11) Uani 1 1 d .

loop_
_atom_site_aniso_label
_atom_site_aniso_U_11
_atom_site_aniso_U_22
_atom_site_aniso_U_33
_atom_site_aniso_U_23
_atom_site_aniso_U_13
_atom_site_aniso_U_12
C1 0.0491(14) 0.0206(10) 0.0587(16) 0.0004(10) -0.0036(12) -0.0090(10)
C2 0.0416(12) 0.0238(10) 0.0513(14) -0.0144(10) -0.0038(10) 0.0003(9)
C3 0.0183(8) 0.0218(9) 0.0246(9) -0.0060(7) -0.0023(7) -0.0026(7)
C4 0.0246(9) 0.0233(9) 0.0261(9) -0.0081(8) 0.0001(7) -0.0092(7)
C5 0.0190(9) 0.0302(10) 0.0416(12) -0.0142(9) -0.0006(8) -0.0080(8)
C6 0.0155(8) 0.0218(9) 0.0257(9) -0.0058(7) -0.0040(7) -0.0013(7)
C7 0.0157(8) 0.0164(8) 0.0230(9) -0.0015(7) -0.0030(7) -0.0009(6)
C8 0.0147(8) 0.0168(8) 0.0240(9) -0.0026(7) -0.0038(7) 0.0003(6)
C9 0.0160(8) 0.0170(8) 0.0237(9) -0.0041(7) -0.0054(7) 0.0003(6)
C10 0.0190(9) 0.0243(9) 0.0251(9) -0.0061(7) -0.0011(7) -0.0023(7)
C11 0.0227(9) 0.0258(9) 0.0196(9) -0.0033(7) -0.0012(7) -0.0040(7)
C12 0.0246(9) 0.0250(9) 0.0223(9) -0.0036(7) -0.0044(7) -0.0036(7)
C13 0.0259(10) 0.0260(10) 0.0270(10) -0.0024(8) -0.0047(8) -0.0037(8)
C14 0.0263(10) 0.0267(10) 0.0256(10) -0.0030(8) -0.0061(8) -0.0033(8)
C15 0.0261(10) 0.0273(10) 0.0274(10) -0.0032(8) -0.0066(8) -0.0037(8)
C16 0.0258(10) 0.0270(10) 0.0267(10) -0.0018(8) -0.0062(8) -0.0036(8)
C17 0.0257(10) 0.0254(10) 0.0309(10) -0.0031(8) -0.0057(8) -0.0037(8)
C18 0.0243(9) 0.0264(10) 0.0292(10) -0.0050(8) -0.0035(8) -0.0031(8)
C19 0.0239(9) 0.0250(10) 0.0326(11) -0.0062(8) -0.0047(8) -0.0022(8)
C20 0.0232(9) 0.0256(10) 0.0311(10) -0.0068(8) -0.0037(8) -0.0026(8)
C21 0.0243(9) 0.0249(10) 0.0312(10) -0.0083(8) -0.0029(8) -0.0030(8)
C22 0.0241(9) 0.0248(10) 0.0318(10) -0.0070(8) -0.0032(8) -0.0024(8)
C23 0.0267(10) 0.0249(10) 0.0321(10) -0.0078(8) -0.0024(8) -0.0020(8)
C24 0.0288(10) 0.0301(11) 0.0398(12) -0.0044(9) -0.0083(9) -0.0031(8)
C25 0.0377(12) 0.0342(12) 0.0478(14) -0.0049(10) -0.0143(10) -0.0001(10)
S1 0.0370(3) 0.0273(3) 0.0459(3) -0.0046(2) -0.0012(2) -0.0169(2)
S2 0.0243(2) 0.0196(2) 0.0415(3) -0.0069(2) -0.0092(2) 0.00114(18)
S3 0.0173(2) 0.0238(2) 0.0465(3) -0.0090(2) -0.0082(2) -0.00012(18)
S4 0.0200(2) 0.0210(2) 0.0237(2) -0.00686(17) -0.00288(17) -0.00396(17)

loop_
_atom_type_symbol
_atom_type_description
_atom_type_scat_dispersion_real
_atom_type_scat_dispersion_imag
_atom_type_scat_source
C C 0.0033 0.0016 'International Tables Vol C Tables 4.2.6.8 and 6.1.1.4'
H H 0.0000 0.0000 'International Tables Vol C Tables 4.2.6.8 and 6.1.1.4'
S S 0.1246 0.1234 'International Tables Vol C Tables 4.2.6.8 and 6.1.1.4'

loop_
_geom_angle_atom_site_label_1
_geom_angle_atom_site_label_2
_geom_angle_atom_site_label_3
_geom_angle
_geom_angle_site_symmetry_1
_geom_angle_site_symmetry_3
C2 C1 S1 115.12(16) . .
C2 C1 H1A 108.5 . .
S1 C1 H1A 108.5 . .
C2 C1 H1B 108.5 . .
S1 C1 H1B 108.5 . .
H1A C1 H1B 107.5 . .
C1 C2 S2 112.95(16) . .
C1 C2 H2A 109.0 . .
S2 C2 H2A 109.0 . .
C1 C2 H2B 109.0 . .
S2 C2 H2B 109.0 . .
H2A C2 H2B 107.8 . .
C6 C3 C4 112.48(16) . .
C6 C3 S2 121.99(14) . .
C4 C3 S2 125.49(14) . .
C5 C4 C3 112.45(17) . .
C5 C4 S1 119.92(14) . .
C3 C4 S1 127.63(15) . .
C4 C5 S3 111.92(14) . .
C4 C5 H5 124.0 . .
S3 C5 H5 124.0 . .
C3 C6 C7 130.70(16) . .
C3 C6 S3 111.07(13) . .
C7 C6 S3 118.23(13) . .
C8 C7 C6 127.18(16) . .
C8 C7 S4 113.28(13) . .
C6 C7 S4 119.04(13) . .
C7 C8 C9 109.71(16) . 2_766
C7 C8 C10 125.00(16) . .
C9 C8 C10 125.26(16) 2_766 .
C9 C9 C8 115.5(2) 2_766 2_766
C9 C9 S4 110.46(17) 2_766 .
C8 C9 S4 134.01(14) 2_766 .
C8 C10 C11 112.78(15) . .
C8 C10 H10A 109.0 . .
C11 C10 H10A 109.0 . .
C8 C10 H10B 109.0 . .
C11 C10 H10B 109.0 . .
H10A C10 H10B 107.8 . .
C12 C11 C10 113.92(15) . .
C12 C11 H11A 108.8 . .
C10 C11 H11A 108.8 . .
C12 C11 H11B 108.8 . .
C10 C11 H11B 108.8 . .
H11A C11 H11B 107.7 . .
C13 C12 C11 112.26(15) . .
C13 C12 H12A 109.2 . .
C11 C12 H12A 109.2 . .
C13 C12 H12B 109.2 . .
C11 C12 H12B 109.2 . .
H12A C12 H12B 107.9 . .
C12 C13 C14 114.35(16) . .
C12 C13 H13A 108.7 . .
C14 C13 H13A 108.7 . .
C12 C13 H13B 108.7 . .
C14 C13 H13B 108.7 . .
H13A C13 H13B 107.6 . .
C13 C14 C15 112.44(16) . .
C13 C14 H14A 109.1 . .
C15 C14 H14A 109.1 . .
C13 C14 H14B 109.1 . .
C15 C14 H14B 109.1 . .
H14A C14 H14B 107.8 . .
C16 C15 C14 114.01(16) . .
C16 C15 H15A 108.8 . .
C14 C15 H15A 108.8 . .
C16 C15 H15B 108.8 . .
C14 C15 H15B 108.8 . .
H15A C15 H15B 107.6 . .
C15 C16 C17 113.34(16) . .
C15 C16 H16A 108.9 . .
C17 C16 H16A 108.9 . .
C15 C16 H16B 108.9 . .
C17 C16 H16B 108.9 . .
H16A C16 H16B 107.7 . .
C18 C17 C16 113.58(16) . .
C18 C17 H17A 108.8 . .
C16 C17 H17A 108.8 . .
C18 C17 H17B 108.8 . .
C16 C17 H17B 108.8 . .
H17A C17 H17B 107.7 . .
C17 C18 C19 113.52(16) . .
C17 C18 H18A 108.9 . .
C19 C18 H18A 108.9 . .
C17 C18 H18B 108.9 . .
C19 C18 H18B 108.9 . .
H18A C18 H18B 107.7 . .
C18 C19 C20 113.39(16) . .
C18 C19 H19A 108.9 . .
C20 C19 H19A 108.9 . .
C18 C19 H19B 108.9 . .
C20 C19 H19B 108.9 . .
H19A C19 H19B 107.7 . .
C21 C20 C19 114.15(16) . .
C21 C20 H20A 108.7 . .
C19 C20 H20A 108.7 . .
C21 C20 H20B 108.7 . .
C19 C20 H20B 108.7 . .
H20A C20 H20B 107.6 . .
C22 C21 C20 112.75(16) . .
C22 C21 H21A 109.0 . .
C20 C21 H21A 109.0 . .
C22 C21 H21B 109.0 . .
C20 C21 H21B 109.0 . .
H21A C21 H21B 107.8 . .
C23 C22 C21 114.74(16) . .
C23 C22 H22A 108.6 . .
C21 C22 H22A 108.6 . .
C23 C22 H22B 108.6 . .
C21 C22 H22B 108.6 . .
H22A C22 H22B 107.6 . .
C24 C23 C22 112.71(16) . .
C24 C23 H23A 109.0 . .
C22 C23 H23A 109.0 . .
C24 C23 H23B 109.0 . .
C22 C23 H23B 109.1 . .
H23A C23 H23B 107.8 . .
C23 C24 C25 113.99(18) . .
C23 C24 H24A 108.8 . .
C25 C24 H24A 108.8 . .
C23 C24 H24B 108.8 . .
C25 C24 H24B 108.8 . .
H24A C24 H24B 107.6 . .
C24 C25 H25A 109.5 . .
C24 C25 H25B 109.5 . .
H25A C25 H25B 109.5 . .
C24 C25 H25C 109.5 . .
H25A C25 H25C 109.5 . .
H25B C25 H25C 109.5 . .
C4 S1 C1 103.86(10) . .
C3 S2 C2 99.37(10) . .
C5 S3 C6 92.07(9) . .
C9 S4 C7 91.00(8) . .

loop_
_geom_bond_atom_site_label_1
_geom_bond_atom_site_label_2
_geom_bond_distance
_geom_bond_site_symmetry_2
C1 C2 1.508(3) .
C1 S1 1.810(3) .
C1 H1A 0.990 .
C1 H1B 0.990 .
C2 S2 1.803(2) .
C2 H2A 0.990 .
C2 H2B 0.990 .
C3 C6 1.370(3) .
C3 C4 1.430(2) .
C3 S2 1.7571(18) .
C4 C5 1.362(3) .
C4 S1 1.7578(19) .
C5 S3 1.711(2) .
C5 H5 0.950 .
C6 C7 1.466(2) .
C6 S3 1.7263(18) .
C7 C8 1.373(2) .
C7 S4 1.7565(18) .
C8 C9 1.427(2) 2_766
C8 C10 1.499(2) .
C9 C9 1.382(4) 2_766
C9 C8 1.427(2) 2_766
C9 S4 1.7283(18) .
C10 C11 1.535(2) .
C10 H10A 0.990 .
C10 H10B 0.990 .
C11 C12 1.527(3) .
C11 H11A 0.990 .
C11 H11B 0.990 .
C12 C13 1.521(3) .
C12 H12A 0.990 .
C12 H12B 0.990 .
C13 C14 1.523(3) .
C13 H13A 0.990 .
C13 H13B 0.990 .
C14 C15 1.525(3) .
C14 H14A 0.990 .
C14 H14B 0.990 .
C15 C16 1.522(3) .
C15 H15A 0.990 .
C15 H15B 0.990 .
C16 C17 1.525(3) .
C16 H16A 0.990 .
C16 H16B 0.990 .
C17 C18 1.523(3) .
C17 H17A 0.990 .
C17 H17B 0.990 .
C18 C19 1.526(3) .
C18 H18A 0.990 .
C18 H18B 0.990 .
C19 C20 1.526(3) .
C19 H19A 0.990 .
C19 H19B 0.990 .
C20 C21 1.526(3) .
C20 H20A 0.990 .
C20 H20B 0.990 .
C21 C22 1.525(3) .
C21 H21A 0.990 .
C21 H21B 0.990 .
C22 C23 1.524(3) .
C22 H22A 0.990 .
C22 H22B 0.990 .
C23 C24 1.522(3) .
C23 H23A 0.990 .
C23 H23B 0.990 .
C24 C25 1.525(3) .
C24 H24A 0.990 .
C24 H24B 0.990 .
C25 H25A 0.980 .
C25 H25B 0.980 .
C25 H25C 0.980 .
